data_7716512
loop_
_publ_author_name
'Beckmann, J. Louis'
'Tiessen, Natalia'
'Neumann, Beate'
'Stammler, Hans-Georg'
'Hoge, Berthold'
'Mitzel, Norbert W.'

_publ_section_title
;
 Polydentate chalcogen bonding: anion trapping with a water-stable host
 compound carrying Se-CF<sub>3</sub> functions.
;
_journal_issue 29
_journal_name_full 'Dalton transactions (Cambridge, England : 2003)'
_journal_page_first 12234
_journal_page_last 12239
_journal_paper_doi 10.1039/d4dt01730g
_journal_volume 53
_journal_year 2024
_chemical_formula_moiety 'C40 H16 F12 Se4, 1.5(C6 H6)'
_chemical_formula_sum 'C49 H25 F12 Se4'
_chemical_formula_weight 1157.563
_space_group_crystal_system triclinic
_space_group_IT_number 2
_space_group_name_Hall '-P 1'
_space_group_name_H-M_alt 'P -1'
_symmetry_Int_Tables_number 2
_atom_sites_solution_primary dual
_audit_creation_date 2022-09-20
_audit_creation_method
;
Olex2 1.5-alpha
(compiled 2022.06.10 svn.r3fa896fb for OlexSys, GUI svn.r6535)
;
_audit_update_record
;
2024-03-05 deposited with the CCDC.	2024-07-02 downloaded from the CCDC.
;
_cell_angle_alpha 84.490(2)
_cell_angle_beta 88.860(2)
_cell_angle_gamma 79.798(2)
_cell_formula_units_Z 2
_cell_length_a 11.3597(3)
_cell_length_b 13.1741(3)
_cell_length_c 14.8239(4)
_cell_measurement_reflns_used 45950
_cell_measurement_temperature 100.00(10)
_cell_measurement_theta_max 32.5080
_cell_measurement_theta_min 2.9810
_cell_volume 2173.28(10)
_computing_cell_refinement 'CrysAlisPro 1.171.41.123a (Rigaku OD, 2022)'
_computing_data_collection 'CrysAlisPro 1.171.41.123a (Rigaku OD, 2022)'
_computing_data_reduction 'CrysAlisPro 1.171.41.123a (Rigaku OD, 2022)'
_computing_molecular_graphics 'Olex2 1.5-alpha (Dolomanov et al., 2009)'
_computing_publication_material 'Olex2 1.5-alpha (Dolomanov et al., 2009)'
_computing_structure_refinement 'olex2.refine 1.5-alpha (Bourhis et al., 2015)'
_computing_structure_solution 'SHELXT 2018/2 (Sheldrick, 2018)'
_diffrn_ambient_environment N~2~
_diffrn_ambient_temperature 100.00(10)
_diffrn_detector 'CCD plate'
_diffrn_detector_area_resol_mean 5.3114
_diffrn_detector_type Atlas
_diffrn_measured_fraction_theta_full 0.9980
_diffrn_measured_fraction_theta_max 0.9547
_diffrn_measurement_details
;
List of Runs (angles in degrees, time in seconds):

  # Type    Start    End  Width  t~exp~   \w     \q     \k     \f   Frames
#--------------------------------------------------------------------------
  1  \w    -42.00  13.00   1.00   15.00    --  -17.14 -77.00-120.00   55
  2  \w    -76.00 -30.00   1.00   15.00    --  -17.14 132.00  46.65   46
  3  \w     -8.00  86.00   1.00   15.00    --   17.14  57.00  30.00   94
  4  \w    -54.00  38.00   1.00   15.00    --   17.14 -38.00  90.00   92
  5  \w     -8.00  86.00   1.00   15.00    --   17.14  57.00 150.00   94
  6  \w    -42.00  47.00   1.00   15.00    --   17.14 -77.00   0.00   89
  7  \w     -4.00  88.00   1.00   15.00    --   17.14  38.00 -90.00   92
  8  \w    -51.00  42.00   1.00   15.00    --   17.14 -57.00-120.00   93
  9  \w    -42.00  47.00   1.00   15.00    --   17.14 -77.00-180.00   89
 10  \w      2.00  69.00   1.00   15.00    --   17.14-121.00 -48.70   67
 11  \w    -90.00 -42.00   1.00   15.00    --  -17.14 153.00 -94.77   48
 12  \w    -42.00  13.00   1.00   15.00    --  -17.14 -77.00 120.00   55
 13  \w    -76.00 -30.00   1.00   15.00    --  -17.14 132.00 150.30   46
 14  \w    -72.00 -28.00   1.00   15.00    --  -17.14 126.00 -34.02   44
 15  \w     11.00  77.00   1.00   15.00    --   17.14-135.00 119.93   66
 16  \w      9.00  76.00   1.00   15.00    --   17.14-132.00  24.56   67
 17  \w      2.00  69.00   1.00   15.00    --   17.14-121.00-150.48   67
 18  \w     39.00 101.00   1.00   15.00    --   17.14 178.00-150.00   62
 19  \w    -47.00  21.00   1.00   15.00    --  -17.14  77.00-150.00   68
 20  \w    -47.00  21.00   1.00   15.00    --  -17.14  77.00  30.00   68
 21  \w    -47.00  21.00   1.00   15.00    --  -17.14  77.00 -60.00   68
 22  \w    -15.00  56.00   1.00   15.00    --   17.14 -99.00   0.00   71
 23  \w    -68.00  -1.00   1.00   15.00    --   17.14   0.00-150.00   67
 24  \w    -68.00 103.00   1.00   15.00    --   17.14   0.00-180.00  171
 25  \w      2.00  69.00   1.00   15.00    --   17.14-121.00  78.56   67
 26  \w     39.00 101.00   1.00   15.00    --   17.14 178.00 -60.00   62
;
_diffrn_measurement_device 'four-circle diffractometer'
_diffrn_measurement_device_type 'SuperNova, Dual, Cu at home/near, Atlas'
_diffrn_measurement_method '\w scans'
_diffrn_orient_matrix_type 'CrysAlisPro convention (1999,Acta A55,543-557)'
_diffrn_orient_matrix_UB_11 0.0218946000
_diffrn_orient_matrix_UB_12 0.0103025000
_diffrn_orient_matrix_UB_13 -0.0444703000
_diffrn_orient_matrix_UB_21 -0.0360652000
_diffrn_orient_matrix_UB_22 -0.0329200000
_diffrn_orient_matrix_UB_23 -0.0165050000
_diffrn_orient_matrix_UB_31 -0.0473814000
_diffrn_orient_matrix_UB_32 0.0427726000
_diffrn_orient_matrix_UB_33 -0.0077963000
_diffrn_radiation_monochromator mirror
_diffrn_radiation_probe x-ray
_diffrn_radiation_type 'Mo K\a'
_diffrn_radiation_wavelength 0.71073
_diffrn_reflns_av_R_equivalents 0.0394
_diffrn_reflns_av_unetI/netI 0.0218
_diffrn_reflns_Laue_measured_fraction_full 0.9980
_diffrn_reflns_Laue_measured_fraction_max 0.9547
_diffrn_reflns_limit_h_max 17
_diffrn_reflns_limit_h_min -17
_diffrn_reflns_limit_k_max 20
_diffrn_reflns_limit_k_min -19
_diffrn_reflns_limit_l_max 22
_diffrn_reflns_limit_l_min -22
_diffrn_reflns_number 135687
_diffrn_reflns_point_group_measured_fraction_full 0.9980
_diffrn_reflns_point_group_measured_fraction_max 0.9547
_diffrn_reflns_theta_full 25.2417
_diffrn_reflns_theta_max 32.84
_diffrn_reflns_theta_min 2.51
_diffrn_source 'micro-focus sealed X-ray tube'
_diffrn_source_type 'SuperNova (Mo) X-ray Source'
_exptl_absorpt_coefficient_mu 3.464
_exptl_absorpt_correction_T_max 1.000
_exptl_absorpt_correction_T_min 0.220
_exptl_absorpt_correction_type gaussian
_exptl_absorpt_process_details
;
CrysAlisPro 1.171.41.123a (Rigaku Oxford Diffraction, 2022)
Numerical absorption correction based on gaussian integration over
a multifaceted crystal model
Empirical absorption correction using spherical harmonics,
implemented in SCALE3 ABSPACK scaling algorithm.
;
_exptl_crystal_colour 'clear colourless'
_exptl_crystal_colour_lustre clear
_exptl_crystal_colour_primary colourless
_exptl_crystal_density_diffrn 1.769
_exptl_crystal_description block
_exptl_crystal_F_000 1126.748
_exptl_crystal_size_max 0.35
_exptl_crystal_size_mid 0.27
_exptl_crystal_size_min 0.25
_refine_diff_density_max 0.6599
_refine_diff_density_min -0.8738
_refine_diff_density_rms 0.0995
_refine_ls_d_res_high 0.6553
_refine_ls_d_res_low 8.1292
_refine_ls_goodness_of_fit_ref 1.0712
_refine_ls_hydrogen_treatment refall
_refine_ls_matrix_type full
_refine_ls_number_constraints 2
_refine_ls_number_parameters 726
_refine_ls_number_reflns 15436
_refine_ls_number_restraints 0
_refine_ls_restrained_S_all 1.0712
_refine_ls_R_factor_all 0.0385
_refine_ls_R_factor_gt 0.0269
_refine_ls_shift/su_max 0.0007
_refine_ls_shift/su_mean 0.0001
_refine_ls_structure_factor_coef Fsqd
_refine_ls_weighting_details 'w=1/[\s^2^(Fo^2^)+(0.0176P)^2^+1.1732P] where P=(Fo^2^+2Fc^2^)/3'
_refine_ls_weighting_scheme calc
_refine_ls_wR_factor_gt 0.0549
_refine_ls_wR_factor_ref 0.0591
_reflns_Friedel_coverage 0.0
_reflns_limit_h_max 17
_reflns_limit_h_min -17
_reflns_limit_k_max 20
_reflns_limit_k_min -19
_reflns_limit_l_max 22
_reflns_limit_l_min 0
_reflns_number_gt 12914
_reflns_number_total 15436
_reflns_threshold_expression I>=2u(I)
_cod_data_source_file d4dt01730g2.cif
_cod_data_source_block 2x1_5C6H6
_cod_depositor_comments 'Adding full bibliography for 7716503--7716512.cif.'
_cod_database_code 7716512
_chemical_oxdiff_formula C49H26F12Se4
_olex2_refinement_description
;
1. Uiso/Uaniso restraints and constraints
Uanis(C39B) = Uanis(C39A)
2. Others
 Sof(Se1B)=Sof(Se4B)=Sof(F1B)=Sof(F3B)=Sof(C39B)=1-FVAR(1)
 Sof(Se1A)=Sof(Se4A)=Sof(F1A)=Sof(F3A)=Sof(C39A)=FVAR(1)
;
_olex2_date_sample_data_collection 2022-08-24
_olex2_submission_special_instructions 'No special instructions were received'
_oxdiff_exptl_absorpt_empirical_details
;
Empirical correction (ABSPACK) includes:
- Absorption correction using spherical harmonics
- Frame scaling
- Detector area scaling
;
_oxdiff_exptl_absorpt_empirical_full_max 1.341
_oxdiff_exptl_absorpt_empirical_full_min 0.806

loop_
_space_group_symop_id
_space_group_symop_operation_xyz
1 x,y,z
2 -x,-y,-z

loop_
_atom_site_label
_atom_site_type_symbol
_atom_site_fract_x
_atom_site_fract_y
_atom_site_fract_z
_atom_site_U_iso_or_equiv
_atom_site_adp_type
_atom_site_occupancy
_atom_site_refinement_flags_posn
_atom_site_disorder_group
Se1A Se 0.2737(2) 0.06997(15) 0.16579(14) 0.0294(2) Uani 0.615(7) . 1
Se1B Se 0.2561(3) 0.0519(3) 0.1686(2) 0.0265(3) Uani 0.385(7) . 2
Se2 Se 0.419504(13) 0.344338(12) 0.142807(9) 0.02440(3) Uani 1.000000 . .
Se3 Se -0.064850(14) 0.150334(12) 0.219466(10) 0.02806(4) Uani 1.000000 . .
Se4A Se 0.13876(11) 0.52348(14) 0.17923(5) 0.02963(19) Uani 0.615(7) . 1
Se4B Se 0.1048(5) 0.5542(3) 0.18755(15) 0.0468(7) Uani 0.385(7) . 2
F1A F 0.3639(5) -0.1368(5) 0.1572(5) 0.0501(11) Uani 0.615(7) . 1
F1B F 0.4034(10) -0.1342(8) 0.1696(8) 0.069(3) Uani 0.385(7) . 2
F2 F 0.38745(9) -0.03997(9) 0.03864(6) 0.0401(2) Uani 1.000000 . .
F3A F 0.4996(7) -0.0436(4) 0.1535(5) 0.0428(11) Uani 0.615(7) . 1
F3B F 0.4974(11) -0.0101(9) 0.1445(9) 0.070(3) Uani 0.385(7) . 2
F4 F 0.59418(11) 0.16960(8) 0.16988(8) 0.0510(3) Uani 1.000000 . .
F5 F 0.59330(12) 0.24978(11) 0.03807(7) 0.0615(4) Uani 1.000000 . .
F6 F 0.66506(10) 0.30776(10) 0.14999(10) 0.0555(3) Uani 1.000000 . .
F7 F -0.04571(11) 0.28765(9) 0.07674(6) 0.0439(3) Uani 1.000000 . .
F8 F 0.09239(10) 0.28398(9) 0.17502(9) 0.0469(3) Uani 1.000000 . .
F9 F -0.08352(11) 0.36346(7) 0.19783(7) 0.0434(3) Uani 1.000000 . .
F10 F 0.33768(10) 0.60497(9) 0.19813(8) 0.0468(3) Uani 1.000000 . .
F11 F 0.23040(13) 0.67326(10) 0.08306(7) 0.0562(3) Uani 1.000000 . .
F12 F 0.18720(13) 0.71936(8) 0.21513(9) 0.0573(3) Uani 1.000000 . .
C1 C 0.32714(10) 0.02362(9) 0.46451(8) 0.0144(2) Uani 1.000000 . .
C2 C 0.32396(10) 0.11148(9) 0.51134(8) 0.0126(2) Uani 1.000000 . .
C3 C 0.30320(10) 0.22056(9) 0.46534(8) 0.0126(2) Uani 1.000000 . .
C4 C 0.39804(10) 0.27450(9) 0.49916(8) 0.0130(2) Uani 1.000000 . .
C5 C 0.46589(10) 0.33221(9) 0.44158(8) 0.0151(2) Uani 1.000000 . .
C6 C 0.55467(11) 0.37790(10) 0.47818(9) 0.0196(2) Uani 1.000000 . .
C7 C 0.57558(12) 0.36531(11) 0.57069(10) 0.0217(3) Uani 1.000000 . .
C8 C 0.50815(11) 0.30776(10) 0.62809(9) 0.0186(2) Uani 1.000000 . .
C9 C 0.41944(10) 0.26284(9) 0.59256(8) 0.0141(2) Uani 1.000000 . .
C10 C 0.34440(11) 0.19797(9) 0.65070(8) 0.0144(2) Uani 1.000000 . .
C11 C 0.34233(10) 0.10027(9) 0.60493(8) 0.0136(2) Uani 1.000000 . .
C12 C 0.36119(11) 0.00235(10) 0.65174(9) 0.0174(2) Uani 1.000000 . .
C13 C 0.36271(12) -0.08544(10) 0.60558(9) 0.0193(2) Uani 1.000000 . .
C14 C 0.34686(11) -0.07535(9) 0.51255(9) 0.0179(2) Uani 1.000000 . .
C15 C 0.31087(11) 0.03349(9) 0.36856(9) 0.0167(2) Uani 1.000000 . .
C16 C 0.29875(12) 0.04152(10) 0.28722(9) 0.0215(2) Uani 1.000000 . .
C17 C 0.39200(14) -0.04354(13) 0.12833(10) 0.0300(3) Uani 1.000000 . .
C18 C 0.44876(11) 0.34158(10) 0.34572(9) 0.0174(2) Uani 1.000000 . .
C19 C 0.43697(12) 0.34385(10) 0.26462(9) 0.0208(2) Uani 1.000000 . .
C20 C 0.57849(14) 0.26192(12) 0.12498(10) 0.0295(3) Uani 1.000000 . .
C21 C 0.01111(11) 0.16576(9) 0.50936(9) 0.0159(2) Uani 1.000000 . .
C22 C 0.09733(10) 0.21605(9) 0.54294(8) 0.0136(2) Uani 1.000000 . .
C23 C 0.17055(10) 0.28142(9) 0.48347(8) 0.0129(2) Uani 1.000000 . .
C24 C 0.17239(10) 0.37970(9) 0.52821(8) 0.0139(2) Uani 1.000000 . .
C25 C 0.15464(10) 0.47845(9) 0.48102(9) 0.0160(2) Uani 1.000000 . .
C26 C 0.15470(11) 0.56594(10) 0.52813(10) 0.0203(2) Uani 1.000000 . .
C27 C 0.17462(12) 0.55472(10) 0.62056(10) 0.0224(3) Uani 1.000000 . .
C28 C 0.19435(12) 0.45636(10) 0.66769(9) 0.0196(2) Uani 1.000000 . .
C29 C 0.19290(10) 0.36966(9) 0.62171(8) 0.0153(2) Uani 1.000000 . .
C30 C 0.21277(11) 0.26119(9) 0.66863(8) 0.0151(2) Uani 1.000000 . .
C31 C 0.11680(10) 0.20740(9) 0.63638(8) 0.0151(2) Uani 1.000000 . .
C32 C 0.04988(12) 0.15162(10) 0.69545(9) 0.0201(2) Uani 1.000000 . .
C33 C -0.03708(12) 0.10314(10) 0.66190(10) 0.0223(3) Uani 1.000000 . .
C34 C -0.05606(11) 0.10923(10) 0.56940(10) 0.0207(2) Uani 1.000000 . .
C35 C -0.01022(11) 0.16929(9) 0.41450(9) 0.0183(2) Uani 1.000000 . .
C36 C -0.03113(12) 0.16990(10) 0.33486(10) 0.0219(3) Uani 1.000000 . .
C37 C -0.02261(15) 0.28005(12) 0.16518(10) 0.0294(3) Uani 1.000000 . .
C38 C 0.14112(11) 0.49283(10) 0.38506(9) 0.0190(2) Uani 1.000000 . .
C39A C 0.1417(8) 0.5046(7) 0.2999(6) 0.0191(9) Uani 0.615(7) . 1
C39B C 0.1238(13) 0.5203(12) 0.3107(11) 0.0191(9) Uani 0.385(7) . 2
C40 C 0.22731(15) 0.63983(12) 0.17024(11) 0.0298(3) Uani 1.000000 . .
C41 C 0.36582(17) 0.42605(15) -0.09950(12) 0.0384(4) Uani 1.000000 . .
C42 C 0.25491(17) 0.46623(14) -0.06488(12) 0.0382(4) Uani 1.000000 . .
C43 C 0.17450(16) 0.40130(15) -0.03917(12) 0.0378(4) Uani 1.000000 . .
C44 C 0.20525(16) 0.29568(15) -0.04722(12) 0.0375(4) Uani 1.000000 . .
C45 C 0.31587(17) 0.25601(14) -0.08142(12) 0.0361(4) Uani 1.000000 . .
C46 C 0.39593(16) 0.32111(15) -0.10788(12) 0.0372(4) Uani 1.000000 . .
C47 C 0.00841(16) -0.09589(12) 0.04925(11) 0.0312(3) Uani 1.000000 . .
C48 C 0.10688(15) -0.07062(13) 0.00135(11) 0.0305(3) Uani 1.000000 . .
C49 C 0.09820(16) 0.02573(13) -0.04793(11) 0.0322(3) Uani 1.000000 . .
H3 H 0.3126(14) 0.2192(12) 0.3951(11) 0.022(4) Uiso 1.000000 . .
H6 H 0.6056(17) 0.4224(15) 0.4334(13) 0.041(5) Uiso 1.000000 . .
H7 H 0.6403(18) 0.4005(15) 0.5994(13) 0.045(5) Uiso 1.000000 . .
H8 H 0.5223(15) 0.2999(14) 0.7000(12) 0.032(4) Uiso 1.000000 . .
H10 H 0.3865(14) 0.1763(13) 0.7168(11) 0.026(4) Uiso 1.000000 . .
H12 H 0.3796(16) -0.0068(14) 0.7219(13) 0.038(5) Uiso 1.000000 . .
H13 H 0.3761(16) -0.1603(14) 0.6419(12) 0.036(5) Uiso 1.000000 . .
H14 H 0.3472(16) -0.1407(14) 0.4762(12) 0.033(4) Uiso 1.000000 . .
H23 H 0.1270(14) 0.3015(12) 0.4189(11) 0.024(4) Uiso 1.000000 . .
H26 H 0.1376(17) 0.6415(14) 0.4913(12) 0.037(5) Uiso 1.000000 . .
H27 H 0.1767(17) 0.6211(15) 0.6541(13) 0.039(5) Uiso 1.000000 . .
H28 H 0.2104(16) 0.4484(14) 0.7395(13) 0.037(5) Uiso 1.000000 . .
H30 H 0.2072(14) 0.2656(12) 0.7420(11) 0.022(4) Uiso 1.000000 . .
H32 H 0.0628(16) 0.1459(14) 0.7674(12) 0.033(4) Uiso 1.000000 . .
H33 H -0.0886(16) 0.0618(14) 0.7066(12) 0.037(5) Uiso 1.000000 . .
H34 H -0.1206(17) 0.0728(15) 0.5420(13) 0.041(5) Uiso 1.000000 . .
H41 H 0.4251(19) 0.4782(16) -0.1207(14) 0.049(6) Uiso 1.000000 . .
H42 H 0.232(2) 0.547(2) -0.0580(17) 0.069(7) Uiso 1.000000 . .
H43 H 0.091(2) 0.4258(17) -0.0126(15) 0.058(6) Uiso 1.000000 . .
H44 H 0.142(2) 0.2474(18) -0.0285(15) 0.059(6) Uiso 1.000000 . .
H45 H 0.3383(19) 0.1759(17) -0.0850(14) 0.051(6) Uiso 1.000000 . .
H46 H 0.4824(19) 0.2921(16) -0.1355(14) 0.049(6) Uiso 1.000000 . .
H47 H 0.0173(19) -0.1715(16) 0.0887(14) 0.049(6) Uiso 1.000000 . .
H48 H 0.1903(19) -0.1243(16) -0.0001(14) 0.050(6) Uiso 1.000000 . .
H49 H 0.1756(18) 0.0458(16) -0.0847(14) 0.047(5) Uiso 1.000000 . .

loop_
_atom_site_aniso_label
_atom_site_aniso_U_11
_atom_site_aniso_U_22
_atom_site_aniso_U_33
_atom_site_aniso_U_12
_atom_site_aniso_U_13
_atom_site_aniso_U_23
Se1A 0.0348(6) 0.0288(4) 0.0197(2) 0.0098(3) -0.0064(3) -0.0050(3)
Se1B 0.0278(6) 0.0333(8) 0.0148(3) 0.0063(4) -0.0026(3) -0.0047(5)
Se2 0.02326(7) 0.02983(7) 0.01824(6) -0.00148(5) -0.00246(5) 0.00185(5)
Se3 0.03147(8) 0.02787(7) 0.02623(7) -0.00630(6) -0.01010(6) -0.00553(6)
Se4A 0.0341(3) 0.0362(4) 0.02108(15) -0.0165(3) -0.00939(16) 0.00544(18)
Se4B 0.0677(13) 0.0516(10) 0.0276(4) -0.0362(11) -0.0225(6) 0.0157(5)
F1A 0.079(3) 0.0259(14) 0.046(2) -0.0104(19) 0.0048(18) -0.0078(12)
F1B 0.103(7) 0.037(3) 0.054(3) 0.029(4) 0.000(4) -0.011(2)
F2 0.0343(5) 0.0641(7) 0.0231(4) -0.0046(5) 0.0027(4) -0.0179(4)
F3A 0.0275(17) 0.0598(18) 0.0370(18) 0.0122(16) -0.0100(13) -0.0181(14)
F3B 0.031(4) 0.150(9) 0.037(3) -0.026(5) 0.004(2) -0.030(6)
F4 0.0588(7) 0.0295(5) 0.0545(7) 0.0104(5) 0.0087(6) 0.0114(5)
F5 0.0619(8) 0.0809(9) 0.0267(5) 0.0259(7) 0.0084(5) -0.0030(5)
F6 0.0261(5) 0.0517(7) 0.0864(10) -0.0018(5) -0.0003(5) -0.0050(6)
F7 0.0638(7) 0.0439(6) 0.0216(4) -0.0019(5) 0.0029(4) -0.0061(4)
F8 0.0416(6) 0.0380(6) 0.0621(7) -0.0116(5) -0.0010(5) -0.0012(5)
F9 0.0684(7) 0.0266(5) 0.0279(5) 0.0119(5) 0.0051(5) -0.0035(4)
F10 0.0345(5) 0.0477(6) 0.0577(7) -0.0088(5) 0.0041(5) 0.0005(5)
F11 0.0874(9) 0.0513(7) 0.0316(5) -0.0278(7) 0.0052(6) 0.0147(5)
F12 0.0791(9) 0.0272(5) 0.0614(8) -0.0009(5) 0.0274(7) -0.0048(5)
C1 0.0133(5) 0.0133(5) 0.0163(5) -0.0014(4) -0.0001(4) -0.0026(4)
C2 0.0129(5) 0.0118(5) 0.0129(5) -0.0013(4) -0.0003(4) -0.0014(4)
C3 0.0132(5) 0.0127(5) 0.0116(5) -0.0019(4) 0.0000(4) -0.0008(4)
C4 0.0120(5) 0.0130(5) 0.0139(5) -0.0021(4) 0.0002(4) -0.0008(4)
C5 0.0130(5) 0.0145(5) 0.0180(5) -0.0030(4) 0.0016(4) -0.0010(4)
C6 0.0167(6) 0.0194(6) 0.0242(6) -0.0077(5) 0.0012(5) -0.0014(5)
C7 0.0182(6) 0.0241(6) 0.0254(7) -0.0100(5) -0.0022(5) -0.0036(5)
C8 0.0167(5) 0.0219(6) 0.0188(6) -0.0061(5) -0.0025(4) -0.0040(5)
C9 0.0132(5) 0.0154(5) 0.0142(5) -0.0028(4) -0.0013(4) -0.0027(4)
C10 0.0148(5) 0.0157(5) 0.0125(5) -0.0021(4) -0.0012(4) -0.0012(4)
C11 0.0139(5) 0.0130(5) 0.0133(5) -0.0007(4) -0.0012(4) -0.0005(4)
C12 0.0196(6) 0.0149(5) 0.0161(5) -0.0003(4) -0.0022(4) 0.0019(4)
C13 0.0221(6) 0.0122(5) 0.0218(6) 0.0007(4) -0.0016(5) 0.0017(4)
C14 0.0185(5) 0.0127(5) 0.0217(6) 0.0002(4) -0.0010(4) -0.0028(4)
C15 0.0171(5) 0.0165(5) 0.0170(6) -0.0021(4) -0.0003(4) -0.0049(4)
C16 0.0249(6) 0.0233(6) 0.0161(6) -0.0019(5) -0.0009(5) -0.0056(5)
C17 0.0301(7) 0.0348(8) 0.0228(7) 0.0037(6) 0.0005(6) -0.0093(6)
C18 0.0160(5) 0.0182(5) 0.0174(6) -0.0029(4) 0.0020(4) 0.0014(4)
C19 0.0213(6) 0.0233(6) 0.0172(6) -0.0043(5) 0.0005(5) 0.0017(5)
C20 0.0312(8) 0.0278(7) 0.0248(7) 0.0042(6) 0.0025(6) 0.0029(6)
C21 0.0132(5) 0.0132(5) 0.0214(6) -0.0028(4) -0.0013(4) -0.0005(4)
C22 0.0119(5) 0.0118(5) 0.0169(5) -0.0023(4) -0.0005(4) -0.0002(4)
C23 0.0130(5) 0.0122(5) 0.0134(5) -0.0027(4) -0.0014(4) 0.0010(4)
C24 0.0128(5) 0.0112(5) 0.0173(5) -0.0016(4) -0.0005(4) -0.0007(4)
C25 0.0124(5) 0.0129(5) 0.0221(6) -0.0019(4) 0.0013(4) 0.0004(4)
C26 0.0174(5) 0.0117(5) 0.0311(7) -0.0014(4) 0.0041(5) -0.0023(5)
C27 0.0224(6) 0.0156(6) 0.0304(7) -0.0036(5) 0.0065(5) -0.0089(5)
C28 0.0204(6) 0.0177(6) 0.0216(6) -0.0032(5) 0.0034(5) -0.0074(5)
C29 0.0154(5) 0.0142(5) 0.0165(5) -0.0017(4) 0.0014(4) -0.0037(4)
C30 0.0161(5) 0.0159(5) 0.0129(5) -0.0018(4) 0.0014(4) -0.0018(4)
C31 0.0137(5) 0.0151(5) 0.0160(5) -0.0025(4) 0.0019(4) 0.0003(4)
C32 0.0195(6) 0.0207(6) 0.0199(6) -0.0050(5) 0.0044(5) 0.0012(5)
C33 0.0193(6) 0.0201(6) 0.0276(7) -0.0071(5) 0.0058(5) 0.0032(5)
C34 0.0155(5) 0.0182(6) 0.0291(7) -0.0064(5) 0.0016(5) 0.0002(5)
C35 0.0158(5) 0.0161(5) 0.0234(6) -0.0028(4) -0.0044(4) -0.0021(4)
C36 0.0201(6) 0.0211(6) 0.0247(7) -0.0028(5) -0.0065(5) -0.0035(5)
C37 0.0363(8) 0.0251(7) 0.0243(7) 0.0026(6) 0.0006(6) -0.0052(5)
C38 0.0157(5) 0.0167(5) 0.0235(6) -0.0035(4) -0.0021(4) 0.0049(5)
C39A 0.018(3) 0.021(3) 0.017(2) -0.0008(18) 0.0018(15) 0.0006(15)
C39B 0.018(3) 0.021(3) 0.017(2) -0.0008(18) 0.0018(15) 0.0006(15)
C40 0.0378(8) 0.0240(7) 0.0265(7) -0.0069(6) 0.0030(6) 0.0046(5)
C41 0.0424(10) 0.0372(9) 0.0348(8) -0.0084(8) -0.0006(7) 0.0030(7)
C42 0.0472(10) 0.0301(8) 0.0333(8) 0.0044(7) -0.0082(7) -0.0016(7)
C43 0.0297(8) 0.0455(10) 0.0357(8) 0.0047(7) -0.0041(7) -0.0107(7)
C44 0.0352(9) 0.0429(10) 0.0367(9) -0.0091(8) 0.0027(7) -0.0118(7)
C45 0.0399(9) 0.0315(8) 0.0364(9) -0.0021(7) 0.0045(7) -0.0086(7)
C46 0.0348(9) 0.0417(9) 0.0329(8) -0.0011(7) 0.0049(7) -0.0042(7)
C47 0.0401(9) 0.0281(7) 0.0257(7) -0.0073(7) -0.0026(6) -0.0005(6)
C48 0.0357(8) 0.0298(7) 0.0264(7) -0.0059(7) -0.0043(6) -0.0033(6)
C49 0.0378(9) 0.0330(8) 0.0271(7) -0.0096(7) 0.0003(6) -0.0026(6)

loop_
_atom_type_symbol
_atom_type_scat_dispersion_real
_atom_type_scat_dispersion_imag
_atom_type_scat_source
_atom_type_scat_dispersion_source
C 0.00347 0.00161 'NoSpherA2: Chem.Sci. 2021, DOI:10.1039/D0SC05526C' 'Henke, Gullikson and Davis, At. Data and Nucl. Data Tables, 1993, 54, 2'
F 0.01794 0.01033 'NoSpherA2: Chem.Sci. 2021, DOI:10.1039/D0SC05526C' 'Henke, Gullikson and Davis, At. Data and Nucl. Data Tables, 1993, 54, 2'
H 0.00000 0.00000 'NoSpherA2: Chem.Sci. 2021, DOI:10.1039/D0SC05526C' 'Henke, Gullikson and Davis, At. Data and Nucl. Data Tables, 1993, 54, 2'
Se -0.08110 2.30834 'NoSpherA2: Chem.Sci. 2021, DOI:10.1039/D0SC05526C' 'Henke, Gullikson and Davis, At. Data and Nucl. Data Tables, 1993, 54, 2'

loop_
_exptl_crystal_face_index_h
_exptl_crystal_face_index_k
_exptl_crystal_face_index_l
_exptl_crystal_face_perp_dist
3 5 2 0.1312
-3 -5 -2 0.1472
-5 5 -1 0.1199
5 -2 2 0.1425
0 0 -1 0.1262
0 0 1 0.1262
6 -16 -2 0.1591
5 -4 -1 0.1182
-5 -1 5 0.1970

loop_
_geom_angle_atom_site_label_1
_geom_angle_atom_site_label_2
_geom_angle_atom_site_label_3
_geom_angle
_geom_angle_site_symmetry_1
_geom_angle_site_symmetry_3
_geom_angle_publ_flag
C17 Se1A C16 96.75(11) . . ?
C17 Se1B C16 97.03(15) . . ?
C20 Se2 C19 94.44(6) . . ?
C37 Se3 C36 95.57(6) . . ?
C40 Se4A C39A 95.2(3) . . ?
C40 Se4B C39B 97.7(6) . . ?
C14 C1 C2 119.60(11) . . ?
C15 C1 C2 120.65(11) . . ?
C15 C1 C14 119.75(11) . . ?
C3 C2 C1 123.17(10) . . ?
C11 C2 C1 119.88(11) . . ?
C11 C2 C3 116.95(10) . . ?
C4 C3 C2 107.22(9) . . ?
C23 C3 C2 112.03(9) . . ?
C23 C3 C4 111.98(9) . . ?
H3 C3 C2 110.3(8) . . ?
H3 C3 C4 108.6(8) . . ?
H3 C3 C23 106.8(8) . . ?
C5 C4 C3 123.08(10) . . ?
C9 C4 C3 117.25(10) . . ?
C9 C4 C5 119.65(11) . . ?
C6 C5 C4 119.62(11) . . ?
C18 C5 C4 120.52(11) . . ?
C18 C5 C6 119.81(11) . . ?
C7 C6 C5 120.23(12) . . ?
H6 C6 C5 118.9(10) . . ?
H6 C6 C7 120.8(10) . . ?
C8 C7 C6 120.20(12) . . ?
H7 C7 C6 121.2(11) . . ?
H7 C7 C8 118.5(11) . . ?
C9 C8 C7 119.99(12) . . ?
H8 C8 C7 120.3(9) . . ?
H8 C8 C9 119.7(9) . . ?
C8 C9 C4 120.31(11) . . ?
C10 C9 C4 116.91(10) . . ?
C10 C9 C8 122.76(11) . . ?
C11 C10 C9 107.61(9) . . ?
C30 C10 C9 111.96(9) . . ?
C30 C10 C11 112.87(10) . . ?
H10 C10 C9 109.1(9) . . ?
H10 C10 C11 108.6(9) . . ?
H10 C10 C30 106.7(9) . . ?
C10 C11 C2 117.22(10) . . ?
C12 C11 C2 120.07(11) . . ?
C12 C11 C10 122.68(11) . . ?
C13 C12 C11 120.29(12) . . ?
H12 C12 C11 120.3(10) . . ?
H12 C12 C13 119.3(10) . . ?
C14 C13 C12 120.11(11) . . ?
H13 C13 C12 120.0(10) . . ?
H13 C13 C14 119.9(10) . . ?
C13 C14 C1 120.03(11) . . ?
H14 C14 C1 118.5(10) . . ?
H14 C14 C13 121.5(10) . . ?
C16 C15 C1 179.13(13) . . ?
Se1B C16 Se1A 10.60(9) . . ?
C15 C16 Se1A 173.15(13) . . ?
C15 C16 Se1B 170.98(16) . . ?
Se1B C17 Se1A 9.95(9) . . ?
F1A C17 Se1A 112.0(3) . . ?
F1A C17 Se1B 102.6(3) . . ?
F1B C17 Se1A 121.5(6) . . ?
F1B C17 Se1B 113.8(6) . . ?
F1B C17 F1A 21.5(5) . . ?
F2 C17 Se1A 107.55(12) . . ?
F2 C17 Se1B 108.08(14) . . ?
F2 C17 F1A 104.0(3) . . ?
F2 C17 F1B 114.9(5) . . ?
F3A C17 Se1A 115.0(3) . . ?
F3A C17 Se1B 122.7(3) . . ?
F3A C17 F1A 107.8(4) . . ?
F3A C17 F1B 86.4(5) . . ?
F3A C17 F2 109.9(4) . . ?
F3B C17 Se1A 101.6(5) . . ?
F3B C17 Se1B 110.7(5) . . ?
F3B C17 F1A 126.5(5) . . ?
F3B C17 F1B 104.9(6) . . ?
F3B C17 F2 103.9(5) . . ?
F3B C17 F3A 18.8(6) . . ?
C19 C18 C5 176.42(13) . . ?
C18 C19 Se2 178.81(12) . . ?
F4 C20 Se2 113.48(11) . . ?
F5 C20 Se2 108.63(11) . . ?
F5 C20 F4 108.05(14) . . ?
F6 C20 Se2 112.28(11) . . ?
F6 C20 F4 106.63(14) . . ?
F6 C20 F5 107.54(15) . . ?
C34 C21 C22 120.07(12) . . ?
C35 C21 C22 121.52(11) . . ?
C35 C21 C34 118.41(11) . . ?
C23 C22 C21 123.53(11) . . ?
C31 C22 C21 119.01(11) . . ?
C31 C22 C23 117.45(10) . . ?
C22 C23 C3 112.39(9) . . ?
C24 C23 C3 111.89(9) . . ?
C24 C23 C22 107.74(10) . . ?
H23 C23 C3 107.5(8) . . ?
H23 C23 C22 108.5(9) . . ?
H23 C23 C24 108.8(8) . . ?
C25 C24 C23 123.44(11) . . ?
C29 C24 C23 117.33(10) . . ?
C29 C24 C25 119.23(11) . . ?
C26 C25 C24 119.79(12) . . ?
C38 C25 C24 121.68(11) . . ?
C38 C25 C26 118.47(11) . . ?
C27 C26 C25 120.24(12) . . ?
H26 C26 C25 118.9(10) . . ?
H26 C26 C27 120.9(10) . . ?
C28 C27 C26 120.21(12) . . ?
H27 C27 C26 118.9(10) . . ?
H27 C27 C28 120.8(10) . . ?
C29 C28 C27 119.83(13) . . ?
H28 C28 C27 119.6(10) . . ?
H28 C28 C29 120.5(10) . . ?
C28 C29 C24 120.68(11) . . ?
C30 C29 C24 116.78(10) . . ?
C30 C29 C28 122.54(11) . . ?
C29 C30 C10 112.57(10) . . ?
C31 C30 C10 111.55(9) . . ?
C31 C30 C29 107.43(10) . . ?
H30 C30 C10 105.3(8) . . ?
H30 C30 C29 109.0(8) . . ?
H30 C30 C31 111.1(8) . . ?
C30 C31 C22 116.75(10) . . ?
C32 C31 C22 120.66(12) . . ?
C32 C31 C30 122.60(11) . . ?
C33 C32 C31 120.14(12) . . ?
H32 C32 C31 121.2(10) . . ?
H32 C32 C33 118.7(10) . . ?
C34 C33 C32 120.01(12) . . ?
H33 C33 C32 120.2(10) . . ?
H33 C33 C34 119.8(10) . . ?
C33 C34 C21 120.10(12) . . ?
H34 C34 C21 118.1(10) . . ?
H34 C34 C33 121.8(10) . . ?
C36 C35 C21 177.66(14) . . ?
C35 C36 Se3 171.25(12) . . ?
F7 C37 Se3 107.86(11) . . ?
F8 C37 Se3 112.66(10) . . ?
F8 C37 F7 108.03(13) . . ?
F9 C37 Se3 114.08(11) . . ?
F9 C37 F7 107.35(12) . . ?
F9 C37 F8 106.59(14) . . ?
C39A C38 C25 173.6(4) . . ?
C39B C38 C25 169.1(6) . . ?
C39B C38 C39A 14.0(8) . . ?
C38 C39A Se4A 178.5(5) . . ?
C38 C39B Se4B 174.9(9) . . ?
Se4B C40 Se4A 15.53(14) . . ?
F10 C40 Se4A 108.72(11) . . ?
F10 C40 Se4B 121.09(18) . . ?
F11 C40 Se4A 106.66(12) . . ?
F11 C40 Se4B 108.26(12) . . ?
F11 C40 F10 108.53(14) . . ?
F12 C40 Se4A 118.37(13) . . ?
F12 C40 Se4B 104.0(2) . . ?
F12 C40 F10 106.31(15) . . ?
F12 C40 F11 107.95(13) . . ?
C46 C41 C42 119.88(18) . . ?
H41 C41 C42 118.4(11) . . ?
H41 C41 C46 121.7(11) . . ?
C43 C42 C41 119.97(17) . . ?
H42 C42 C41 119.9(13) . . ?
H42 C42 C43 120.1(13) . . ?
C44 C43 C42 120.04(17) . . ?
H43 C43 C42 124.1(12) . . ?
H43 C43 C44 115.8(12) . . ?
C45 C44 C43 119.79(18) . . ?
H44 C44 C43 118.9(12) . . ?
H44 C44 C45 121.3(12) . . ?
C46 C45 C44 120.17(17) . . ?
H45 C45 C44 118.5(12) . . ?
H45 C45 C46 121.3(12) . . ?
C45 C46 C41 120.15(17) . . ?
H46 C46 C41 118.3(11) . . ?
H46 C46 C45 121.5(11) . . ?
C49 C47 C48 120.25(15) 2 . ?
H47 C47 C48 118.6(11) . . ?
H47 C47 C49 121.1(11) . 2 ?
C49 C48 C47 119.58(16) . . ?
H48 C48 C47 121.9(11) . . ?
H48 C48 C49 118.5(11) . . ?
C48 C49 C47 120.16(16) . 2 ?
H49 C49 C47 120.3(11) . 2 ?
H49 C49 C48 119.5(11) . . ?

loop_
_geom_bond_atom_site_label_1
_geom_bond_atom_site_label_2
_geom_bond_distance
_geom_bond_site_symmetry_2
_geom_bond_publ_flag
Se1A C16 1.821(2) . ?
Se1A C17 1.941(2) . ?
Se1B C16 1.819(3) . ?
Se1B C17 1.935(4) . ?
Se2 C19 1.8198(13) . ?
Se2 C20 1.9627(15) . ?
Se3 C36 1.8124(14) . ?
Se3 C37 1.9516(17) . ?
Se4A C39A 1.782(9) . ?
Se4A C40 1.9699(19) . ?
Se4B C39B 1.844(17) . ?
Se4B C40 1.940(2) . ?
F1A C17 1.352(6) . ?
F1B C17 1.275(11) . ?
F2 C17 1.3275(17) . ?
F3A C17 1.285(8) . ?
F3B C17 1.380(13) . ?
F4 C20 1.3140(18) . ?
F5 C20 1.3172(18) . ?
F6 C20 1.318(2) . ?
F7 C37 1.3330(18) . ?
F8 C37 1.328(2) . ?
F9 C37 1.3191(17) . ?
F10 C40 1.317(2) . ?
F11 C40 1.3265(18) . ?
F12 C40 1.3043(19) . ?
C1 C2 1.4006(16) . ?
C1 C14 1.4078(17) . ?
C1 C15 1.4285(17) . ?
C2 C3 1.5112(16) . ?
C2 C11 1.3969(16) . ?
C3 C4 1.5093(16) . ?
C3 C23 1.6072(16) . ?
C3 H3 1.046(15) . ?
C4 C5 1.3991(16) . ?
C4 C9 1.3995(16) . ?
C5 C6 1.4048(17) . ?
C5 C18 1.4288(17) . ?
C6 C7 1.3856(19) . ?
C6 H6 1.071(19) . ?
C7 C8 1.3933(19) . ?
C7 H7 1.05(2) . ?
C8 C9 1.3912(17) . ?
C8 H8 1.073(18) . ?
C9 C10 1.5123(17) . ?
C10 C11 1.5155(16) . ?
C10 C30 1.6080(17) . ?
C10 H10 1.089(16) . ?
C11 C12 1.3884(16) . ?
C12 C13 1.3966(18) . ?
C12 H12 1.057(18) . ?
C13 C14 1.3850(18) . ?
C13 H13 1.065(18) . ?
C14 H14 1.058(18) . ?
C15 C16 1.2088(18) . ?
C18 C19 1.2092(18) . ?
C21 C22 1.3995(16) . ?
C21 C34 1.4057(18) . ?
C21 C35 1.4266(18) . ?
C22 C23 1.5130(16) . ?
C22 C31 1.3978(17) . ?
C23 C24 1.5139(16) . ?
C23 H23 1.074(16) . ?
C24 C25 1.4001(16) . ?
C24 C29 1.3999(17) . ?
C25 C26 1.4039(18) . ?
C25 C38 1.4246(18) . ?
C26 C27 1.383(2) . ?
C26 H26 1.076(19) . ?
C27 C28 1.3953(19) . ?
C27 H27 1.051(19) . ?
C28 C29 1.3880(17) . ?
C28 H28 1.076(19) . ?
C29 C30 1.5092(17) . ?
C30 C31 1.5096(17) . ?
C30 H30 1.095(16) . ?
C31 C32 1.3901(17) . ?
C32 C33 1.3911(19) . ?
C32 H32 1.073(18) . ?
C33 C34 1.385(2) . ?
C33 H33 1.051(18) . ?
C34 H34 1.052(19) . ?
C35 C36 1.2079(19) . ?
C38 C39A 1.257(9) . ?
C38 C39B 1.137(17) . ?
C41 C42 1.386(3) . ?
C41 C46 1.381(3) . ?
C41 H41 1.07(2) . ?
C42 C43 1.382(3) . ?
C42 H42 1.07(3) . ?
C43 C44 1.389(3) . ?
C43 H43 1.03(2) . ?
C44 C45 1.379(2) . ?
C44 H44 1.06(2) . ?
C45 C46 1.384(3) . ?
C45 H45 1.05(2) . ?
C46 H46 1.08(2) . ?
C47 C48 1.386(2) . ?
C47 C49 1.386(2) 2 ?
C47 H47 1.10(2) . ?
C48 C49 1.391(2) . ?
C48 H48 1.08(2) . ?
C49 H49 1.08(2) . ?

loop_
_geom_torsion_atom_site_label_1
_geom_torsion_atom_site_label_2
_geom_torsion_atom_site_label_3
_geom_torsion_atom_site_label_4
_geom_torsion
_geom_torsion_site_symmetry_1
_geom_torsion_site_symmetry_2
_geom_torsion_site_symmetry_3
_geom_torsion_site_symmetry_4
_geom_torsion_publ_flag
C1 C2 C3 C4 -131.65(12) . . . . ?
C1 C2 C3 C23 105.11(12) . . . . ?
C1 C2 C11 C10 176.79(11) . . . . ?
C1 C2 C11 C12 -1.36(13) . . . . ?
C1 C14 C13 C12 -1.09(14) . . . . ?
C2 C3 C4 C5 132.42(9) . . . . ?
C2 C3 C4 C9 -45.92(10) . . . . ?
C2 C3 C23 C22 0.47(11) . . . . ?
C2 C3 C23 C24 121.84(10) . . . . ?
C2 C11 C10 C9 -44.32(11) . . . . ?
C2 C11 C10 C30 79.71(11) . . . . ?
C2 C11 C12 C13 0.43(14) . . . . ?
C3 C4 C5 C6 -178.37(11) . . . . ?
C3 C4 C5 C18 -0.83(13) . . . . ?
C3 C4 C9 C8 178.00(10) . . . . ?
C3 C4 C9 C10 -0.55(12) . . . . ?
C3 C23 C22 C21 -100.96(10) . . . . ?
C3 C23 C22 C31 79.95(10) . . . . ?
C3 C23 C24 C25 100.60(10) . . . . ?
C3 C23 C24 C29 -79.49(10) . . . . ?
C4 C5 C6 C7 0.47(14) . . . . ?
C4 C9 C8 C7 0.48(14) . . . . ?
C4 C9 C10 C11 45.76(11) . . . . ?
C4 C9 C10 C30 -78.82(11) . . . . ?
C5 C6 C7 C8 -0.40(15) . . . . ?
C6 C7 C8 C9 -0.08(15) . . . . ?
C7 C8 C9 C10 178.94(11) . . . . ?
C8 C9 C10 C11 -132.75(12) . . . . ?
C8 C9 C10 C30 102.67(12) . . . . ?
C9 C10 C11 C12 133.78(10) . . . . ?
C9 C10 C30 C29 1.40(11) . . . . ?
C9 C10 C30 C31 122.26(10) . . . . ?
C10 C11 C12 C13 -177.62(12) . . . . ?
C10 C30 C29 C24 76.41(11) . . . . ?
C10 C30 C29 C28 -103.67(11) . . . . ?
C10 C30 C31 C22 -76.21(10) . . . . ?
C10 C30 C31 C32 103.83(11) . . . . ?
C11 C12 C13 C14 0.80(15) . . . . ?
C21 C22 C23 C24 135.32(12) . . . . ?
C21 C22 C31 C30 178.65(10) . . . . ?
C21 C22 C31 C32 -1.39(13) . . . . ?
C21 C34 C33 C32 -1.02(15) . . . . ?
C22 C23 C24 C25 -135.38(9) . . . . ?
C22 C23 C24 C29 44.53(11) . . . . ?
C22 C31 C30 C29 47.61(11) . . . . ?
C22 C31 C32 C33 0.37(14) . . . . ?
C23 C24 C25 C26 178.36(11) . . . . ?
C23 C24 C25 C38 -4.23(14) . . . . ?
C23 C24 C29 C28 -179.17(10) . . . . ?
C23 C24 C29 C30 0.75(12) . . . . ?
C24 C25 C26 C27 1.31(14) . . . . ?
C24 C25 C38 C39B 165(4) . . . . ?
C24 C29 C28 C27 0.32(14) . . . . ?
C24 C29 C30 C31 -46.79(11) . . . . ?
C25 C26 C27 C28 -0.24(15) . . . . ?
C26 C27 C28 C29 -0.58(15) . . . . ?
C27 C28 C29 C30 -179.60(11) . . . . ?
C28 C29 C30 C31 133.13(12) . . . . ?
C29 C30 C31 C32 -132.36(10) . . . . ?
C30 C31 C32 C33 -179.67(12) . . . . ?
C31 C32 C33 C34 0.85(15) . . . . ?
C41 C42 C43 C44 0.6(2) . . . . ?
C41 C46 C45 C44 0.5(2) . . . . ?
C42 C43 C44 C45 -0.4(2) . . . . ?
C43 C44 C45 C46 -0.2(2) . . . . ?
C47 C48 C49 C47 -0.15(14) . . . 2 ?
C47 C49 C48 C47 -0.15(15) 2 . . . ?

loop_
_exptl_oxdiff_crystal_face_indexfrac_h
_exptl_oxdiff_crystal_face_indexfrac_k
_exptl_oxdiff_crystal_face_indexfrac_l
_exptl_oxdiff_crystal_face_x
_exptl_oxdiff_crystal_face_y
_exptl_oxdiff_crystal_face_z
2.9964 4.9918 1.9784 0.0291 -0.3050 0.0561
-2.9964 -4.9918 -1.9784 -0.0291 0.3050 -0.0561
-5.0007 4.9940 -0.9919 -0.0139 0.0323 0.4583
5.0004 -1.9976 1.9849 0.0006 -0.1473 -0.3378
-0.0027 -0.0018 -0.9985 0.0443 0.0166 0.0078
0.0027 0.0018 0.9985 -0.0443 -0.0166 -0.0078
6.0021 -15.9806 -1.9865 0.0551 0.3424 -0.9524
4.9944 -3.9993 -1.0069 0.1129 -0.0318 -0.3999
-4.9789 -0.9846 5.0100 -0.3420 0.1293 0.1547
